data_7212011
loop_
_publ_author_name
'Lin, Mei-Jin'
'Jouaiti, Abdelaziz'
'Kyritsakas, Nathalie'
'Hosseini, Mir Wais'

_publ_section_title
;
 Molecular tectonics: chaining cages into a 1-D coordination network
;
_journal_issue 1
_journal_name_full CrystEngComm
_journal_page_first 67
_journal_paper_doi 10.1039/b917864c
_journal_volume 12
_journal_year 2010
_chemical_formula_moiety 'C30 H36 F6 N4 S4 Si Zn, 2(C6 H6 O)'
_chemical_formula_sum 'C34 H48 F6 N4 O2 S4 Si Zn'
_chemical_formula_weight 880.46
_chemical_name_systematic
;
?
;
_space_group_IT_number 87
_symmetry_cell_setting tetragonal
_symmetry_space_group_name_Hall '-I 4'
_symmetry_space_group_name_H-M 'I 4/m'
_atom_sites_solution_hydrogens geom
_atom_sites_solution_primary direct
_atom_sites_solution_secondary difmap
_audit_creation_method SHELXL-97
_cell_angle_alpha 90.00
_cell_angle_beta 90.00
_cell_angle_gamma 90.00
_cell_formula_units_Z 4
_cell_length_a 15.930(2)
_cell_length_b 15.930(2)
_cell_length_c 15.941(4)
_cell_measurement_reflns_used 1570
_cell_measurement_temperature 173(2)
_cell_measurement_theta_max 26.06
_cell_measurement_theta_min 2.56
_cell_volume 4045.3(12)
_computing_cell_refinement 'Bruker SMART'
_computing_data_collection 'Bruker SMART'
_computing_data_reduction 'Bruker SAINT'
_computing_molecular_graphics 'Bruker SHELXTL'
_computing_publication_material 'Bruker SHELXTL'
_computing_structure_refinement 'SHELXL-97 (Sheldrick, 1997)'
_computing_structure_solution 'SHELXS-97 (Sheldrick, 1990)'
_diffrn_ambient_temperature 173(2)
_diffrn_measured_fraction_theta_full 0.993
_diffrn_measured_fraction_theta_max 0.993
_diffrn_measurement_device_type 'CCD area detector'
_diffrn_measurement_method 'phi and omega scans'
_diffrn_radiation_monochromator graphite
_diffrn_radiation_source 'fine-focus sealed tube'
_diffrn_radiation_type MoK\a
_diffrn_radiation_wavelength 0.71073
_diffrn_reflns_av_R_equivalents 0.0644
_diffrn_reflns_av_sigmaI/netI 0.0921
_diffrn_reflns_limit_h_max 20
_diffrn_reflns_limit_h_min -16
_diffrn_reflns_limit_k_max 15
_diffrn_reflns_limit_k_min -20
_diffrn_reflns_limit_l_max 20
_diffrn_reflns_limit_l_min -20
_diffrn_reflns_number 10010
_diffrn_reflns_theta_full 27.55
_diffrn_reflns_theta_max 27.55
_diffrn_reflns_theta_min 1.81
_exptl_absorpt_coefficient_mu 0.907
_exptl_absorpt_correction_T_max 0.9228
_exptl_absorpt_correction_T_min 0.9148
_exptl_absorpt_correction_type multi-scan
_exptl_absorpt_process_details sadabs
_exptl_crystal_colour colorless
_exptl_crystal_density_diffrn 1.446
_exptl_crystal_density_meas ?
_exptl_crystal_density_method 'not measured'
_exptl_crystal_description prism
_exptl_crystal_F_000 1832
_exptl_crystal_size_max 0.10
_exptl_crystal_size_mid 0.09
_exptl_crystal_size_min 0.09
_refine_diff_density_max 1.249
_refine_diff_density_min -0.803
_refine_diff_density_rms 0.090
_refine_ls_extinction_method none
_refine_ls_goodness_of_fit_ref 1.002
_refine_ls_hydrogen_treatment constr
_refine_ls_matrix_type full
_refine_ls_number_parameters 133
_refine_ls_number_reflns 2417
_refine_ls_number_restraints 12
_refine_ls_restrained_S_all 1.000
_refine_ls_R_factor_all 0.1147
_refine_ls_R_factor_gt 0.0491
_refine_ls_shift/su_max 0.021
_refine_ls_shift/su_mean 0.033
_refine_ls_structure_factor_coef Fsqd
_refine_ls_weighting_details 'calc w=1/[\s^2^(Fo^2^)+(0.0429P)^2^+4.6892P] where P=(Fo^2^+2Fc^2^)/3'
_refine_ls_weighting_scheme calc
_refine_ls_wR_factor_gt 0.1194
_refine_ls_wR_factor_ref 0.1495
_reflns_number_gt 1300
_reflns_number_total 2417
_reflns_threshold_expression >2sigma(I)
_cod_data_source_file b917864c.txt
_cod_data_source_block e1481a
_cod_depositor_comments
;
The following automatic conversions were performed:

'_symmetry_cell_setting' value 'Tetragonal' changed to 'tetragonal'
according to /home/saulius/struct/CIF-dictionaries/cif_core.dic
dictionary named 'cif_core.dic' version 2.4.2 from 2011-04-26.

Automatic conversion script
Id: cif_fix_values 1891 2012-01-12 08:04:46Z andrius 

The following automatic conversions were performed:

'_exptl_crystal_density_meas' value 'none' was changed to '?' - the
value is perceived as not measured.

Automatic conversion script
Id: cif_fix_values 3008 2015-01-20 13:52:24Z robertas 
;
_cod_original_sg_symbol_H-M I4/m
_cod_database_code 7212011

loop_
_symmetry_equiv_pos_as_xyz
'x, y, z'
'-x, -y, z'
'-y, x, z'
'y, -x, z'
'x+1/2, y+1/2, z+1/2'
'-x+1/2, -y+1/2, z+1/2'
'-y+1/2, x+1/2, z+1/2'
'y+1/2, -x+1/2, z+1/2'
'-x, -y, -z'
'x, y, -z'
'y, -x, -z'
'-y, x, -z'
'-x+1/2, -y+1/2, -z+1/2'
'x+1/2, y+1/2, -z+1/2'
'y+1/2, -x+1/2, -z+1/2'
'-y+1/2, x+1/2, -z+1/2'

loop_
_atom_site_label
_atom_site_type_symbol
_atom_site_fract_x
_atom_site_fract_y
_atom_site_fract_z
_atom_site_U_iso_or_equiv
_atom_site_adp_type
_atom_site_occupancy
_atom_site_symmetry_multiplicity
_atom_site_calc_flag
_atom_site_refinement_flags
Zn1 Zn 0.5000 0.5000 0.76211(6) 0.0358(3) Uani 1 4 d S
Si1 Si 0.5000 0.5000 0.5000 0.0284(7) Uani 1 8 d S
F1 F 0.5000 0.5000 0.6073(2) 0.0345(10) Uani 1 4 d S
F2 F 0.5989(3) 0.5216(5) 0.5000 0.0345(10) Uani 1 2 d S
Si2 Si 0.5000 0.5000 1.0000 0.0383(8) Uani 1 8 d S
F3 F 0.5000 0.5000 0.8917(3) 0.0480(12) Uani 1 4 d S
F4 F 0.5990(2) 0.4670(3) 1.0000 0.0589(10) Uani 1 2 d S
N1 N 0.5542(2) 0.3789(2) 0.75681(19) 0.0354(7) Uani 1 1 d .
C1 C 0.5430(3) 0.3292(3) 0.6901(2) 0.0404(10) Uani 1 1 d .
H1 H 0.5103 0.3498 0.6447 0.048 Uiso 1 1 calc R
C2 C 0.5764(3) 0.2498(3) 0.6836(2) 0.0414(10) Uani 1 1 d .
H2 H 0.5675 0.2176 0.6343 0.050 Uiso 1 1 calc R
C3 C 0.6227(3) 0.2171(3) 0.7489(2) 0.0393(9) Uani 1 1 d .
C4 C 0.6340(3) 0.2689(3) 0.8187(3) 0.0488(11) Uani 1 1 d .
H4 H 0.6659 0.2494 0.8652 0.059 Uiso 1 1 calc R
C5 C 0.5994(3) 0.3475(3) 0.8205(3) 0.0494(11) Uani 1 1 d .
H5 H 0.6079 0.3813 0.8688 0.059 Uiso 1 1 calc R
S1 S 0.66519(9) 0.11558(7) 0.75304(7) 0.0547(4) Uani 1 1 d .
C6 C 0.6288(3) 0.0680(3) 0.6568(3) 0.0555(13) Uani 1 1 d .
H6A H 0.6304 0.0063 0.6634 0.067 Uiso 1 1 calc R
H6B H 0.5695 0.0844 0.6479 0.067 Uiso 1 1 calc R
C7 C 0.6787(3) 0.0914(3) 0.5791(3) 0.0557(12) Uani 1 1 d .
H7A H 0.6840 0.1533 0.5759 0.067 Uiso 1 1 calc R
H7B H 0.7359 0.0675 0.5834 0.067 Uiso 1 1 calc R
C8 C 0.6370(5) 0.0593(4) 0.5000 0.0571(18) Uani 1 2 d S
H8A H 0.6386 -0.0028 0.5000 0.069 Uiso 1 2 calc SR
H8B H 0.5773 0.0768 0.5000 0.069 Uiso 1 2 calc SR

loop_
_atom_site_aniso_label
_atom_site_aniso_U_11
_atom_site_aniso_U_22
_atom_site_aniso_U_33
_atom_site_aniso_U_23
_atom_site_aniso_U_13
_atom_site_aniso_U_12
Zn1 0.0292(3) 0.0292(3) 0.0490(6) 0.000 0.000 0.000
Si1 0.0253(10) 0.0253(10) 0.0347(15) 0.000 0.000 0.000
F1 0.0337(15) 0.0337(15) 0.036(2) 0.000 0.000 0.000
F2 0.0337(15) 0.0337(15) 0.036(2) 0.000 0.000 0.000
Si2 0.0381(12) 0.0381(12) 0.0388(16) 0.000 0.000 0.000
F3 0.053(2) 0.053(2) 0.039(2) 0.000 0.000 0.000
F4 0.041(2) 0.082(3) 0.0530(19) 0.000 0.000 0.014(2)
N1 0.0339(18) 0.0307(18) 0.0415(17) 0.0027(15) 0.0024(15) -0.0012(14)
C1 0.044(3) 0.035(2) 0.042(2) 0.0053(19) -0.0002(19) 0.0045(19)
C2 0.046(3) 0.038(2) 0.040(2) 0.0022(19) 0.0010(19) 0.004(2)
C3 0.037(2) 0.034(2) 0.047(2) 0.0086(19) 0.0063(19) 0.0028(18)
C4 0.052(3) 0.048(3) 0.047(2) 0.002(2) -0.011(2) 0.014(2)
C5 0.053(3) 0.052(3) 0.043(2) -0.003(2) -0.009(2) 0.007(2)
S1 0.0667(9) 0.0431(7) 0.0543(7) 0.0108(5) 0.0036(6) 0.0220(6)
C6 0.071(4) 0.033(2) 0.062(3) 0.007(2) 0.009(2) 0.013(2)
C7 0.056(3) 0.050(3) 0.061(3) -0.001(2) 0.002(2) 0.007(3)
C8 0.068(5) 0.042(4) 0.062(4) 0.000 0.000 0.004(4)

loop_
_atom_type_symbol
_atom_type_description
_atom_type_scat_dispersion_real
_atom_type_scat_dispersion_imag
_atom_type_scat_source
C C 0.0033 0.0016 'International Tables Vol C Tables 4.2.6.8 and 6.1.1.4'
F F 0.0171 0.0103 'International Tables Vol C Tables 4.2.6.8 and 6.1.1.4'
N N 0.0061 0.0033 'International Tables Vol C Tables 4.2.6.8 and 6.1.1.4'
O O 0.0106 0.0060 'International Tables Vol C Tables 4.2.6.8 and 6.1.1.4'
S S 0.1246 0.1234 'International Tables Vol C Tables 4.2.6.8 and 6.1.1.4'
Si Si 0.0817 0.0704 'International Tables Vol C Tables 4.2.6.8 and 6.1.1.4'
Zn Zn 0.2839 1.4301 'International Tables Vol C Tables 4.2.6.8 and 6.1.1.4'
H H 0.0000 0.0000 'International Tables Vol C Tables 4.2.6.8 and 6.1.1.4'

loop_
_geom_angle_atom_site_label_1
_geom_angle_atom_site_label_2
_geom_angle_atom_site_label_3
_geom_angle
_geom_angle_site_symmetry_1
_geom_angle_site_symmetry_3
F3 Zn1 N1 92.29(9) . .
F3 Zn1 N1 92.29(9) . 2_665
N1 Zn1 N1 175.43(17) . 2_665
F3 Zn1 N1 92.29(9) . 3_655
N1 Zn1 N1 89.908(8) . 3_655
N1 Zn1 N1 89.909(8) 2_665 3_655
F3 Zn1 N1 92.29(9) . 4_565
N1 Zn1 N1 89.909(8) . 4_565
N1 Zn1 N1 89.909(8) 2_665 4_565
N1 Zn1 N1 175.43(17) 3_655 4_565
F3 Zn1 F1 180.000(1) . .
N1 Zn1 F1 87.71(9) . .
N1 Zn1 F1 87.71(9) 2_665 .
N1 Zn1 F1 87.71(9) 3_655 .
N1 Zn1 F1 87.71(9) 4_565 .
F2 Si1 F2 90.001(2) . 3_655
F2 Si1 F2 179.999(1) . 9_666
F2 Si1 F2 90.000(1) 3_655 9_666
F2 Si1 F2 90.000(1) . 11_566
F2 Si1 F2 180.000(1) 3_655 11_566
F2 Si1 F2 90.000(1) 9_666 11_566
F2 Si1 F1 90.0 . .
F2 Si1 F1 90.0 3_655 .
F2 Si1 F1 90.0 9_666 .
F2 Si1 F1 90.0 11_566 .
F2 Si1 F1 90.0 . 9_666
F2 Si1 F1 90.0 3_655 9_666
F2 Si1 F1 90.0 9_666 9_666
F2 Si1 F1 90.0 11_566 9_666
F1 Si1 F1 180.0 . 9_666
Si1 F1 Zn1 180.0 . .
F4 Si2 F4 89.999(1) . 3_655
F4 Si2 F4 179.999(1) . 9_667
F4 Si2 F4 90.000(1) 3_655 9_667
F4 Si2 F4 90.001(1) . 11_567
F4 Si2 F4 180.000(1) 3_655 11_567
F4 Si2 F4 90.000(1) 9_667 11_567
F3 Si2 F3 180.000(1) 9_667 .
Si2 F3 Zn1 180.0 . .
C1 N1 C5 116.8(4) . .
C1 N1 Zn1 121.2(3) . .
C5 N1 Zn1 122.0(3) . .
N1 C1 C2 123.5(4) . .
N1 C1 H1 118.2 . .
C2 C1 H1 118.2 . .
C1 C2 C3 119.9(4) . .
C1 C2 H2 120.1 . .
C3 C2 H2 120.1 . .
C2 C3 C4 116.6(4) . .
C2 C3 S1 125.7(3) . .
C4 C3 S1 117.7(3) . .
C5 C4 C3 120.3(4) . .
C5 C4 H4 119.9 . .
C3 C4 H4 119.9 . .
N1 C5 C4 122.9(4) . .
N1 C5 H5 118.6 . .
C4 C5 H5 118.6 . .
C3 S1 C6 103.3(2) . .
C7 C6 S1 114.9(4) . .
C7 C6 H6A 108.5 . .
S1 C6 H6A 108.5 . .
C7 C6 H6B 108.5 . .
S1 C6 H6B 108.5 . .
H6A C6 H6B 107.5 . .
C8 C7 C6 111.5(4) . .
C8 C7 H7A 109.3 . .
C6 C7 H7A 109.3 . .
C8 C7 H7B 109.3 . .
C6 C7 H7B 109.3 . .
H7A C7 H7B 108.0 . .
C7 C8 C7 112.8(6) 10_556 .
C7 C8 H8A 109.0 10_556 .
C7 C8 H8A 109.0 . .
C7 C8 H8B 109.0 10_556 .
C7 C8 H8B 109.0 . .
H8A C8 H8B 107.8 . .

loop_
_geom_bond_atom_site_label_1
_geom_bond_atom_site_label_2
_geom_bond_distance
_geom_bond_site_symmetry_2
Zn1 F3 2.066(4) .
Zn1 N1 2.114(3) .
Zn1 N1 2.115(3) 2_665
Zn1 N1 2.115(3) 3_655
Zn1 N1 2.115(3) 4_565
Zn1 F1 2.467(4) .
Si1 F2 1.612(4) .
Si1 F2 1.612(4) 3_655
Si1 F2 1.612(4) 9_666
Si1 F2 1.612(4) 11_566
Si1 F1 1.711(4) .
Si1 F1 1.711(4) 9_666
Si2 F4 1.663(3) .
Si2 F4 1.663(3) 3_655
Si2 F4 1.663(3) 9_667
Si2 F4 1.663(3) 11_567
Si2 F3 1.726(4) 9_667
Si2 F3 1.726(4) .
N1 C1 1.338(5) .
N1 C5 1.342(5) .
C1 C2 1.376(5) .
C1 H1 0.9500 .
C2 C3 1.378(5) .
C2 H2 0.9500 .
C3 C4 1.397(6) .
C3 S1 1.755(4) .
C4 C5 1.369(6) .
C4 H4 0.9500 .
C5 H5 0.9500 .
S1 C6 1.807(5) .
C6 C7 1.518(6) .
C6 H6A 0.9900 .
C6 H6B 0.9900 .
C7 C8 1.515(6) .
C7 H7A 0.9900 .
C7 H7B 0.9900 .
C8 C7 1.515(6) 10_556
C8 H8A 0.9900 .
C8 H8B 0.9900 .
